data_4309242
loop_
_publ_author_name
'Victor W. Day'
'Walter G. Klemperer'
'Margaret Mary Pafford'

_publ_contact_author_address
; 
Department of Chemistry 
University of Illinois
600 South Mathews Avenue
Urbana, IL 61801
U.S.A.
;
_publ_contact_author_email wklemper@uiuc.edu
_publ_contact_author_fax '217 333 2685'
_publ_contact_author_name 'Walter G. Klemperer'
_publ_contact_author_phone '217 333 2995'
_publ_section_title
;
Methyltriskaidecazirconates, Molecular Forms of Zirconia
;
_journal_name_full 'Inorganic Chemistry'
_journal_page_first 5397
_journal_page_last 5404
_journal_paper_doi 10.1021/ic048307c
_journal_volume 44
_journal_year 2005
_chemical_formula_sum 'C33 H96 O44 Zr13'
_chemical_formula_weight 2382.96
_chemical_name_systematic
; 
 ? 
;
_space_group_IT_number 160
_symmetry_cell_setting rhombohedral
_symmetry_space_group_name_Hall 'R 3 -2"'
_symmetry_space_group_name_H-M 'R 3 m :H'
_atom_sites_solution_primary direct
_atom_sites_solution_secondary difmap
_audit_creation_method SHELXTL
_cell_angle_alpha 90.00
_cell_angle_beta 90.00
_cell_angle_gamma 120.00
_cell_formula_units_Z 3
_cell_length_a 17.2672(6)
_cell_length_b 17.2672(6)
_cell_length_c 27.4602(19)
_cell_measurement_reflns_used 1533
_cell_measurement_temperature 193(2)
_cell_measurement_theta_max 23.269
_cell_measurement_theta_min 2.225
_cell_volume 7090.5(6)
_computing_cell_refinement 'Bruker SAINT'
_computing_data_collection 'Bruker SMART'
_computing_data_reduction 'Bruker SAINT'
_computing_molecular_graphics 'Bruker SHELXTL'
_computing_publication_material 'Bruker SHELXTL'
_computing_structure_refinement 'Bruker SHELXTL'
_computing_structure_solution 'Bruker SHELXTL'
_diffrn_ambient_temperature 193(2)
_diffrn_measured_fraction_theta_full 0.996
_diffrn_measured_fraction_theta_max 0.996
_diffrn_measurement_device_type 'Bruker SMART CCD area detector'
_diffrn_measurement_method 'phi and omega scans'
_diffrn_radiation_monochromator graphite
_diffrn_radiation_source 'normal-focus sealed tube'
_diffrn_radiation_type MoK\a
_diffrn_radiation_wavelength 0.71073
_diffrn_reflns_av_R_equivalents 0.1128
_diffrn_reflns_av_sigmaI/netI 0.1254
_diffrn_reflns_limit_h_max 9
_diffrn_reflns_limit_h_min -21
_diffrn_reflns_limit_k_max 21
_diffrn_reflns_limit_k_min -20
_diffrn_reflns_limit_l_max 34
_diffrn_reflns_limit_l_min -33
_diffrn_reflns_number 14755
_diffrn_reflns_theta_full 26.72
_diffrn_reflns_theta_max 26.72
_diffrn_reflns_theta_min 1.55
_diffrn_standards_decay_% 0.00
_exptl_absorpt_coefficient_mu 1.438
_exptl_absorpt_correction_T_max 0.925
_exptl_absorpt_correction_T_min 0.887
_exptl_absorpt_correction_type integration
_exptl_absorpt_process_details
;
 ?
;
_exptl_crystal_colour colorless
_exptl_crystal_density_diffrn 1.674
_exptl_crystal_density_method 'not measured'
_exptl_crystal_description 'near cube'
_exptl_crystal_F_000 3498
_exptl_crystal_size_max 0.09
_exptl_crystal_size_mid 0.08
_exptl_crystal_size_min 0.06
_refine_diff_density_max 0.994
_refine_diff_density_min -0.588
_refine_diff_density_rms 0.147
_refine_ls_abs_structure_details 'Flack H D (1983), Acta Cryst. A39, 876-881'
_refine_ls_abs_structure_Flack 0.27(19)
_refine_ls_extinction_coef 0.000045(10)
_refine_ls_extinction_expression Fc^*^=kFc[1+0.001xFc^2^\l^3^/sin(2\q)]^-1/4^
_refine_ls_extinction_method SHELXL
_refine_ls_goodness_of_fit_ref 0.869
_refine_ls_hydrogen_treatment noref
_refine_ls_matrix_type full
_refine_ls_number_parameters 150
_refine_ls_number_reflns 3641
_refine_ls_number_restraints 1
_refine_ls_restrained_S_all 0.869
_refine_ls_R_factor_all 0.1413
_refine_ls_R_factor_gt 0.0506
_refine_ls_shift/su_max 0.001
_refine_ls_shift/su_mean 0.000
_refine_ls_structure_factor_coef Fsqd
_refine_ls_weighting_details 'calc w=1/[\s^2^(Fo^2^)+(0.0610P)^2^+0.0000P] where P=(Fo^2^+2Fc^2^)/3'
_refine_ls_weighting_scheme calc
_refine_ls_wR_factor_gt 0.1163
_refine_ls_wR_factor_ref 0.1387
_reflns_number_gt 1612
_reflns_number_total 3641
_reflns_threshold_expression >2sigma(I)
_cod_data_source_file ic048307csi20041130_050459.cif
_cod_data_source_block wks3#160
_cod_depositor_comments
;
The following automatic conversions were performed:
'_symmetry_cell_setting' value 'Rhombohedral' changed to 'rhombohedral'
according to '/home/saulius/struct/CIF-dictionaries/cif_core.dic'
dictionary named 'cif_core.dic' version 2.4.1 from 2010-06-29.

Automatic conversion script
Id: cif_fix_enum 1527 2010-12-29 10:47:43Z saulius 
;
_cod_original_sg_symbol_H-M 'R 3 m'
_cod_database_code 4309242

loop_
_symmetry_equiv_pos_as_xyz
'x, y, z'
'-y, x-y, z'
'-x+y, -x, z'
'-y, -x, z'
'-x+y, y, z'
'x, x-y, z'
'x+2/3, y+1/3, z+1/3'
'-y+2/3, x-y+1/3, z+1/3'
'-x+y+2/3, -x+1/3, z+1/3'
'-y+2/3, -x+1/3, z+1/3'
'-x+y+2/3, y+1/3, z+1/3'
'x+2/3, x-y+1/3, z+1/3'
'x+1/3, y+2/3, z+2/3'
'-y+1/3, x-y+2/3, z+2/3'
'-x+y+1/3, -x+2/3, z+2/3'
'-y+1/3, -x+2/3, z+2/3'
'-x+y+1/3, y+2/3, z+2/3'
'x+1/3, x-y+2/3, z+2/3'

loop_
_atom_site_label
_atom_site_type_symbol
_atom_site_fract_x
_atom_site_fract_y
_atom_site_fract_z
_atom_site_U_iso_or_equiv
_atom_site_adp_type
_atom_site_occupancy
_atom_site_symmetry_multiplicity
_atom_site_calc_flag
_atom_site_refinement_flags
_atom_site_disorder_assembly
_atom_site_disorder_group
Zr1 Zr 0.06898(11) -0.06898(11) 0.10588(4) 0.0328(11) Uani 1 2 d S . .
Zr2 Zr 0.20704(12) 0.0001(2) -0.00038(14) 0.0357(3) Uani 1 1 d . . .
Zr3 Zr -0.06869(11) -0.1374(2) -0.10615(5) 0.0329(11) Uani 1 2 d S . .
Zr4 Zr 0.0000 0.0000 -0.0012(3) 0.0178(4) Uani 1 6 d S . .
O1A O 0.0000 0.0000 0.0765(11) 0.020(8) Uani 1 6 d S . .
O2A O -0.0688(6) -0.1377(12) -0.0301(8) 0.023(5) Uani 1 2 d S . .
O3A O -0.1382(12) -0.0691(6) 0.0217(8) 0.028(6) Uani 1 2 d S . .
O4A O 0.0000 0.0000 -0.0819(11) 0.034(10) Uani 1 6 d S . .
O1B O 0.1337(13) 0.0669(7) 0.1386(8) 0.044(6) Uani 1 2 d S . .
O2B O 0.2738(13) 0.1369(6) 0.0240(6) 0.051(6) Uiso 1 2 d S . .
O3B O 0.2264(11) 0.0256(11) -0.0793(6) 0.057(5) Uani 1 1 d . . .
O4B O 0.2047(10) -0.0135(10) 0.0765(6) 0.056(5) Uani 1 1 d . . .
O5B O 0.1444(5) -0.1444(5) -0.0113(6) 0.044(4) Uani 1 2 d S . .
O6B O 0.0566(7) -0.0566(7) -0.1406(8) 0.052(6) Uani 1 2 d S . .
O1C O 0.1079(9) -0.1079(9) 0.1604(7) 0.091(9) Uani 1 2 d S . .
O2C O 0.3226(10) 0.0083(18) -0.0019(7) 0.059(3) Uani 1 1 d . . .
O3C O -0.1039(7) -0.2079(14) -0.1647(6) 0.048(6) Uani 1 2 d S . .
C1B C 0.1463(16) 0.0732(8) 0.1948(8) 0.004(5) Uiso 0.50 2 d SP . .
C2B C 0.354(3) 0.1771(13) 0.0608(13) 0.051(11) Uiso 0.50 2 d SP . .
C3B C 0.2968(17) 0.0206(19) -0.1052(8) 0.029(6) Uiso 0.50 1 d P . .
C4B C 0.2619(15) -0.0589(16) 0.1015(7) 0.025(6) Uiso 0.50 1 d P . .
C5B C 0.1857(15) -0.1857(15) -0.0405(17) 0.057(12) Uiso 0.50 2 d SP . .
C6B C 0.1066(11) -0.1066(11) -0.1611(12) 0.032(10) Uiso 0.50 2 d SP . .
C1C C 0.1191(7) -0.1191(7) 0.2145(7) 0.058(6) Uiso 1 2 d S . .
C2C C 0.3919(10) -0.0166(14) 0.0046(8) 0.084(5) Uiso 1 1 d . . .
C3C C -0.1420(9) -0.2840(17) -0.1972(8) 0.088(8) Uiso 1 2 d S . .
C1D C 0.192(2) 0.0958(12) 0.1749(13) 0.026(8) Uiso 0.50 2 d SP . .
C3D C 0.2512(13) -0.0323(14) -0.1079(6) 0.015(4) Uiso 0.50 1 d P . .
C5D C 0.1956(8) -0.1956(8) -0.0132(10) 0.013(6) Uiso 0.50 2 d SP . .
C1S C 0.386(3) -0.227(5) 0.015(3) 0.19(3) Uiso 0.50 2 d SP . .
C2S C 0.389(3) -0.223(6) 0.058(3) 0.23(4) Uiso 0.50 2 d SP . .

loop_
_atom_site_aniso_label
_atom_site_aniso_U_11
_atom_site_aniso_U_22
_atom_site_aniso_U_33
_atom_site_aniso_U_23
_atom_site_aniso_U_13
_atom_site_aniso_U_12
Zr1 0.0404(19) 0.0404(19) 0.024(2) -0.0006(8) 0.0006(8) 0.0253(19)
Zr2 0.0365(19) 0.0466(6) 0.0327(5) -0.0001(4) 0.0015(16) 0.0274(18)
Zr3 0.0349(18) 0.040(3) 0.025(2) -0.0126(17) -0.0063(9) 0.0200(13)
Zr4 0.0201(6) 0.0201(6) 0.0134(10) 0.000 0.000 0.0100(3)
O1A 0.018(11) 0.018(11) 0.024(16) 0.000 0.000 0.009(5)
O2A 0.026(8) 0.023(10) 0.019(9) 0.004(7) 0.002(3) 0.011(5)
O3A 0.031(11) 0.037(9) 0.015(8) 0.002(3) 0.004(7) 0.016(6)
O4A 0.048(15) 0.048(15) 0.007(14) 0.000 0.000 0.024(7)
O1B 0.040(11) 0.038(8) 0.056(12) -0.015(4) -0.030(8) 0.020(5)
O3B 0.072(11) 0.098(11) 0.026(8) 0.014(8) 0.016(8) 0.060(9)
O4B 0.023(8) 0.088(11) 0.038(10) -0.015(8) -0.015(7) 0.012(8)
O5B 0.052(7) 0.052(7) 0.047(9) -0.002(3) 0.002(3) 0.041(8)
O6B 0.061(10) 0.061(10) 0.049(12) -0.021(4) 0.021(4) 0.041(11)
O1C 0.063(11) 0.063(11) 0.096(17) 0.045(8) -0.045(8) -0.007(13)
O2C 0.046(9) 0.091(9) 0.065(5) -0.012(5) -0.022(8) 0.052(10)
O3C 0.069(12) 0.052(12) 0.017(8) -0.012(8) -0.006(4) 0.026(6)

loop_
_atom_type_symbol
_atom_type_description
_atom_type_scat_dispersion_real
_atom_type_scat_dispersion_imag
_atom_type_scat_source
C C 0.0033 0.0016 'International Tables Vol C Tables 4.2.6.8 and 6.1.1.4'
H H 0.0000 0.0000 'International Tables Vol C Tables 4.2.6.8 and 6.1.1.4'
O O 0.0106 0.0060 'International Tables Vol C Tables 4.2.6.8 and 6.1.1.4'
Zr Zr -2.9673 0.5597 'International Tables Vol C Tables 4.2.6.8 and 6.1.1.4'

loop_
_geom_angle_atom_site_label_1
_geom_angle_atom_site_label_2
_geom_angle_atom_site_label_3
_geom_angle
_geom_angle_site_symmetry_1
_geom_angle_site_symmetry_3
_geom_angle_publ_flag
O1C Zr1 O4B 87.4(7) . 4 ?
O1C Zr1 O4B 87.4(7) . . ?
O4B Zr1 O4B 97.6(8) 4 . ?
O1C Zr1 O1A 149.2(11) . . ?
O4B Zr1 O1A 112.1(7) 4 . ?
O4B Zr1 O1A 112.1(7) . . ?
O1C Zr1 O1B 88.5(7) . . ?
O4B Zr1 O1B 175.3(6) 4 . ?
O4B Zr1 O1B 79.9(7) . . ?
O1A Zr1 O1B 72.6(6) . . ?
O1C Zr1 O1B 88.5(7) . 3 ?
O4B Zr1 O1B 79.9(7) 4 3 ?
O4B Zr1 O1B 175.3(6) . 3 ?
O1A Zr1 O1B 72.6(6) . 3 ?
O1B Zr1 O1B 102.4(11) . 3 ?
O1C Zr1 O3A 142.1(10) . 2 ?
O4B Zr1 O3A 68.4(5) 4 2 ?
O4B Zr1 O3A 68.4(5) . 2 ?
O1A Zr1 O3A 68.8(9) . 2 ?
O1B Zr1 O3A 113.9(6) . 2 ?
O1B Zr1 O3A 113.9(6) 3 2 ?
O1C Zr1 Zr1 122.1(6) . 2 ?
O4B Zr1 Zr1 148.2(5) 4 2 ?
O4B Zr1 Zr1 95.6(4) . 2 ?
O1A Zr1 Zr1 36.2(4) . 2 ?
O1B Zr1 Zr1 36.5(4) . 2 ?
O1B Zr1 Zr1 88.6(5) 3 2 ?
O3A Zr1 Zr1 90.1(4) 2 2 ?
O1C Zr1 Zr1 122.1(6) . 3 ?
O4B Zr1 Zr1 95.6(4) 4 3 ?
O4B Zr1 Zr1 148.2(5) . 3 ?
O1A Zr1 Zr1 36.2(4) . 3 ?
O1B Zr1 Zr1 88.6(5) . 3 ?
O1B Zr1 Zr1 36.5(4) 3 3 ?
O3A Zr1 Zr1 90.1(4) 2 3 ?
Zr1 Zr1 Zr1 60.0 2 3 ?
O1C Zr1 Zr2 117.9(7) . 4 ?
O4B Zr1 Zr2 33.5(4) 4 4 ?
O4B Zr1 Zr2 85.3(4) . 4 ?
O1A Zr1 Zr2 88.4(7) . 4 ?
O1B Zr1 Zr2 149.1(6) . 4 ?
O1B Zr1 Zr2 94.5(6) 3 4 ?
O3A Zr1 Zr2 35.2(2) 2 4 ?
Zr1 Zr1 Zr2 120.00(6) 2 4 ?
Zr1 Zr1 Zr2 89.98(7) 3 4 ?
O1C Zr1 Zr2 117.9(7) . . ?
O4B Zr1 Zr2 85.3(4) 4 . ?
O4B Zr1 Zr2 33.5(4) . . ?
O1A Zr1 Zr2 88.4(7) . . ?
O1B Zr1 Zr2 94.5(6) . . ?
O1B Zr1 Zr2 149.1(6) 3 . ?
O3A Zr1 Zr2 35.2(2) 2 . ?
Zr1 Zr1 Zr2 89.98(7) 2 . ?
Zr1 Zr1 Zr2 120.00(6) 3 . ?
Zr2 Zr1 Zr2 60.05(11) 4 . ?
O1C Zr1 Zr4 177.2(8) . . ?
O4B Zr1 Zr4 90.8(4) 4 . ?
O4B Zr1 Zr4 90.8(4) . . ?
O1A Zr1 Zr4 33.6(8) . . ?
O1B Zr1 Zr4 93.2(5) . . ?
O1B Zr1 Zr4 93.2(5) 3 . ?
O3A Zr1 Zr4 35.2(5) 2 . ?
Zr1 Zr1 Zr4 60.18(6) 2 . ?
Zr1 Zr1 Zr4 60.18(6) 3 . ?
Zr2 Zr1 Zr4 59.82(7) 4 . ?
Zr2 Zr1 Zr4 59.82(7) . . ?
O2C Zr2 O4B 89.5(7) . . ?
O2C Zr2 O3A 149.8(9) . 2 ?
O4B Zr2 O3A 72.7(7) . 2 ?
O2C Zr2 O2B 87.7(10) . . ?
O4B Zr2 O2B 77.4(6) . . ?
O3A Zr2 O2B 111.1(7) 2 . ?
O2C Zr2 O5B 89.1(9) . . ?
O4B Zr2 O5B 92.2(6) . . ?
O3A Zr2 O5B 68.0(5) 2 . ?
O2B Zr2 O5B 169.1(7) . . ?
O2C Zr2 O3B 85.2(7) . . ?
O4B Zr2 O3B 173.3(5) . . ?
O3A Zr2 O3B 113.8(8) 2 . ?
O2B Zr2 O3B 98.2(6) . . ?
O5B Zr2 O3B 91.9(6) . . ?
O2C Zr2 O2A 140.2(8) . 2 ?
O4B Zr2 O2A 116.0(8) . 2 ?
O3A Zr2 O2A 70.0(3) 2 2 ?
O2B Zr2 O2A 70.4(6) . 2 ?
O5B Zr2 O2A 117.9(5) . 2 ?
O3B Zr2 O2A 66.4(7) . 2 ?
O2C Zr2 Zr3 117.8(6) . 2 ?
O4B Zr2 Zr3 148.9(5) . 2 ?
O3A Zr2 Zr3 87.2(6) 2 2 ?
O2B Zr2 Zr3 88.5(4) . 2 ?
O5B Zr2 Zr3 102.2(4) . 2 ?
O3B Zr2 Zr3 34.4(4) . 2 ?
O2A Zr2 Zr3 33.0(5) 2 2 ?
O2C Zr2 Zr2 116.4(8) . 6 ?
O4B Zr2 Zr2 95.8(5) . 6 ?
O3A Zr2 Zr2 90.1(4) 2 6 ?
O2B Zr2 Zr2 34.0(4) . 6 ?
O5B Zr2 Zr2 153.3(3) . 6 ?
O3B Zr2 Zr2 82.9(4) . 6 ?
O2A Zr2 Zr2 36.5(4) 2 6 ?
Zr3 Zr2 Zr2 59.95(6) 2 6 ?
O2C Zr2 Zr4 176.1(8) . . ?
O4B Zr2 Zr4 92.5(5) . . ?
O3A Zr2 Zr4 34.1(5) 2 . ?
O2B Zr2 Zr4 89.4(4) . . ?
O5B Zr2 Zr4 94.3(3) . . ?
O3B Zr2 Zr4 92.6(5) . . ?
O2A Zr2 Zr4 36.0(5) 2 . ?
Zr3 Zr2 Zr4 59.43(11) 2 . ?
Zr2 Zr2 Zr4 60.03(5) 6 . ?
O2C Zr2 Zr1 122.3(6) . . ?
O4B Zr2 Zr1 34.8(4) . . ?
O3A Zr2 Zr1 38.3(6) 2 . ?
O2B Zr2 Zr1 90.8(4) . . ?
O5B Zr2 Zr1 82.2(4) . . ?
O3B Zr2 Zr1 151.5(4) . . ?
O2A Zr2 Zr1 91.7(5) 2 . ?
Zr3 Zr2 Zr1 119.77(3) 2 . ?
Zr2 Zr2 Zr1 90.02(7) 6 . ?
Zr4 Zr2 Zr1 60.34(11) . . ?
O2C Zr2 Zr2 123.6(8) . 4 ?
O4B Zr2 Zr2 86.3(4) . 4 ?
O3A Zr2 Zr2 33.7(4) 2 4 ?
O2B Zr2 Zr2 144.7(4) . 4 ?
O5B Zr2 Zr2 35.2(3) . 4 ?
O3B Zr2 Zr2 100.1(4) . 4 ?
O2A Zr2 Zr2 89.9(4) 2 4 ?
Zr3 Zr2 Zr2 89.85(7) 2 4 ?
Zr2 Zr2 Zr2 120.0 6 4 ?
Zr4 Zr2 Zr2 59.97(5) . 4 ?
Zr1 Zr2 Zr2 59.97(6) . 4 ?
O3C Zr3 O2A 146.6(8) . . ?
O3C Zr3 O6B 86.5(6) . 3 ?
O2A Zr3 O6B 116.5(7) . 3 ?
O3C Zr3 O6B 86.5(6) . . ?
O2A Zr3 O6B 116.5(7) . . ?
O6B Zr3 O6B 87.5(13) 3 . ?
O3C Zr3 O3B 87.0(6) . 3 ?
O2A Zr3 O3B 69.8(6) . 3 ?
O6B Zr3 O3B 91.1(8) 3 3 ?
O6B Zr3 O3B 173.4(6) . 3 ?
O3C Zr3 O3B 87.0(6) . 4 ?
O2A Zr3 O3B 69.8(6) . 4 ?
O6B Zr3 O3B 173.4(6) 3 4 ?
O6B Zr3 O3B 91.1(8) . 4 ?
O3B Zr3 O3B 89.7(9) 3 4 ?
O3C Zr3 O4A 141.2(9) . . ?
O2A Zr3 O4A 72.1(9) . . ?
O6B Zr3 O4A 66.2(7) 3 . ?
O6B Zr3 O4A 66.2(7) . . ?
O3B Zr3 O4A 118.9(7) 3 . ?
O3B Zr3 O4A 118.9(7) 4 . ?
O3C Zr3 Zr4 177.8(6) . . ?
O2A Zr3 Zr4 35.6(5) . . ?
O6B Zr3 Zr4 91.8(5) 3 . ?
O6B Zr3 Zr4 91.8(5) . . ?
O3B Zr3 Zr4 94.6(4) 3 . ?
O3B Zr3 Zr4 94.6(4) 4 . ?
O4A Zr3 Zr4 36.5(8) . . ?
O3C Zr3 Zr3 118.3(5) . 2 ?
O2A Zr3 Zr3 90.1(4) . 2 ?
O6B Zr3 Zr3 81.5(6) 3 2 ?
O6B Zr3 Zr3 33.0(5) . 2 ?
O3B Zr3 Zr3 152.8(4) 3 2 ?
O3B Zr3 Zr3 100.7(4) 4 2 ?
O4A Zr3 Zr3 34.5(4) . 2 ?
Zr4 Zr3 Zr3 59.82(7) . 2 ?
O3C Zr3 Zr3 118.3(5) . 3 ?
O2A Zr3 Zr3 90.1(4) . 3 ?
O6B Zr3 Zr3 33.0(5) 3 3 ?
O6B Zr3 Zr3 81.5(6) . 3 ?
O3B Zr3 Zr3 100.7(4) 3 3 ?
O3B Zr3 Zr3 152.8(4) 4 3 ?
O4A Zr3 Zr3 34.5(4) . 3 ?
Zr4 Zr3 Zr3 59.82(7) . 3 ?
Zr3 Zr3 Zr3 60.0 2 3 ?
O3C Zr3 Zr2 121.4(5) . 3 ?
O2A Zr3 Zr2 35.4(2) . 3 ?
O6B Zr3 Zr2 100.5(7) 3 3 ?
O6B Zr3 Zr2 151.1(5) . 3 ?
O3B Zr3 Zr2 35.5(4) 3 3 ?
O3B Zr3 Zr2 83.8(5) 4 3 ?
O4A Zr3 Zr2 91.5(7) . 3 ?
Zr4 Zr3 Zr2 60.41(7) . 3 ?
Zr3 Zr3 Zr2 120.23(6) 2 3 ?
Zr3 Zr3 Zr2 90.15(7) 3 3 ?
O3C Zr3 Zr2 121.4(5) . 4 ?
O2A Zr3 Zr2 35.4(2) . 4 ?
O6B Zr3 Zr2 151.1(5) 3 4 ?
O6B Zr3 Zr2 100.5(7) . 4 ?
O3B Zr3 Zr2 83.8(5) 3 4 ?
O3B Zr3 Zr2 35.5(4) 4 4 ?
O4A Zr3 Zr2 91.5(7) . 4 ?
Zr4 Zr3 Zr2 60.41(7) . 4 ?
Zr3 Zr3 Zr2 90.15(7) 2 4 ?
Zr3 Zr3 Zr2 120.23(6) 3 4 ?
Zr2 Zr3 Zr2 60.10(11) 3 4 ?
O1A Zr4 O3A 73.1(6) . 3 ?
O1A Zr4 O3A 73.1(6) . 2 ?
O3A Zr4 O3A 111.9(5) 3 2 ?
O1A Zr4 O3A 73.1(6) . . ?
O3A Zr4 O3A 111.9(5) 3 . ?
O3A Zr4 O3A 111.9(5) 2 . ?
O1A Zr4 O2A 111.0(6) . 2 ?
O3A Zr4 O2A 70.01(17) 3 2 ?
O3A Zr4 O2A 70.01(17) 2 2 ?
O3A Zr4 O2A 175.9(11) . 2 ?
O1A Zr4 O2A 111.0(6) . . ?
O3A Zr4 O2A 175.9(11) 3 . ?
O3A Zr4 O2A 70.01(17) 2 . ?
O3A Zr4 O2A 70.01(17) . . ?
O2A Zr4 O2A 107.9(6) 2 . ?
O1A Zr4 O2A 111.0(6) . 3 ?
O3A Zr4 O2A 70.01(17) 3 3 ?
O3A Zr4 O2A 175.9(11) 2 3 ?
O3A Zr4 O2A 70.01(17) . 3 ?
O2A Zr4 O2A 107.9(6) 2 3 ?
O2A Zr4 O2A 107.9(6) . 3 ?
O1A Zr4 O4A 180.0 . . ?
O3A Zr4 O4A 106.9(6) 3 . ?
O3A Zr4 O4A 106.9(6) 2 . ?
O3A Zr4 O4A 106.9(6) . . ?
O2A Zr4 O4A 69.0(6) 2 . ?
O2A Zr4 O4A 69.0(6) . . ?
O2A Zr4 O4A 69.0(6) 3 . ?
O1A Zr4 Zr3 144.51(8) . . ?
O3A Zr4 Zr3 142.4(6) 3 . ?
O3A Zr4 Zr3 87.7(5) 2 . ?
O3A Zr4 Zr3 87.7(5) . . ?
O2A Zr4 Zr3 88.8(5) 2 . ?
O2A Zr4 Zr3 33.5(6) . . ?
O2A Zr4 Zr3 88.8(5) 3 . ?
O4A Zr4 Zr3 35.49(8) . . ?
O1A Zr4 Zr3 144.51(8) . 2 ?
O3A Zr4 Zr3 87.7(5) 3 2 ?
O3A Zr4 Zr3 87.7(5) 2 2 ?
O3A Zr4 Zr3 142.4(6) . 2 ?
O2A Zr4 Zr3 33.5(6) 2 2 ?
O2A Zr4 Zr3 88.8(5) . 2 ?
O2A Zr4 Zr3 88.8(5) 3 2 ?
O4A Zr4 Zr3 35.49(8) . 2 ?
Zr3 Zr4 Zr3 60.37(13) . 2 ?
O1A Zr4 Zr3 144.51(8) . 3 ?
O3A Zr4 Zr3 87.7(5) 3 3 ?
O3A Zr4 Zr3 142.4(6) 2 3 ?
O3A Zr4 Zr3 87.7(5) . 3 ?
O2A Zr4 Zr3 88.8(5) 2 3 ?
O2A Zr4 Zr3 88.8(5) . 3 ?
O2A Zr4 Zr3 33.5(6) 3 3 ?
O4A Zr4 Zr3 35.49(8) . 3 ?
Zr3 Zr4 Zr3 60.37(13) . 3 ?
Zr3 Zr4 Zr3 60.37(13) 2 3 ?
O1A Zr4 Zr2 89.62(12) . 6 ?
O3A Zr4 Zr2 33.9(3) 3 6 ?
O3A Zr4 Zr2 89.86(6) 2 6 ?
O3A Zr4 Zr2 145.8(3) . 6 ?
O2A Zr4 Zr2 36.3(3) 2 6 ?
O2A Zr4 Zr2 144.1(3) . 6 ?
O2A Zr4 Zr2 90.16(6) 3 6 ?
O4A Zr4 Zr2 90.38(12) . 6 ?
Zr3 Zr4 Zr2 120.53(16) . 6 ?
Zr3 Zr4 Zr2 60.16(8) 2 6 ?
Zr3 Zr4 Zr2 90.32(10) 3 6 ?
Zr4 O1A Zr1 111.4(8) . 2 ?
Zr4 O1A Zr1 111.4(8) . . ?
Zr1 O1A Zr1 107.5(8) 2 . ?
Zr4 O1A Zr1 111.4(8) . 3 ?
Zr1 O1A Zr1 107.5(8) 2 3 ?
Zr1 O1A Zr1 107.5(8) . 3 ?
Zr3 O2A Zr4 110.9(8) . . ?
Zr3 O2A Zr2 111.6(6) . 4 ?
Zr4 O2A Zr2 107.7(6) . 4 ?
Zr3 O2A Zr2 111.6(6) . 3 ?
Zr4 O2A Zr2 107.7(6) . 3 ?
Zr2 O2A Zr2 107.1(8) 4 3 ?
Zr2 O3A Zr2 112.6(9) 3 5 ?
Zr2 O3A Zr4 112.0(6) 3 . ?
Zr2 O3A Zr4 112.0(6) 5 . ?
Zr2 O3A Zr1 106.4(6) 3 3 ?
Zr2 O3A Zr1 106.4(6) 5 3 ?
Zr4 O3A Zr1 106.8(9) . 3 ?
Zr3 O4A Zr3 110.9(8) 2 . ?
Zr3 O4A Zr3 110.9(8) 2 3 ?
Zr3 O4A Zr3 110.9(8) . 3 ?
Zr3 O4A Zr4 108.0(8) 2 . ?
Zr3 O4A Zr4 108.0(8) . . ?
Zr3 O4A Zr4 108.0(8) 3 . ?
C1D O1B C1B 34.0(16) . . ?
C1D O1B Zr1 126.2(5) . . ?
C1B O1B Zr1 117.0(8) . . ?
C1D O1B Zr1 126.2(5) . 2 ?
C1B O1B Zr1 117.0(8) . 2 ?
Zr1 O1B Zr1 107.0(8) . 2 ?
C2B O2B Zr2 123.7(4) . 6 ?
C2B O2B Zr2 123.7(4) . . ?
Zr2 O2B Zr2 112.1(8) 6 . ?
C3B O3B C3D 34.0(11) . . ?
C3B O3B Zr3 128.4(14) . 2 ?
C3D O3B Zr3 123.2(12) . 2 ?
C3B O3B Zr2 121.2(14) . . ?
C3D O3B Zr2 116.7(12) . . ?
Zr3 O3B Zr2 110.1(7) 2 . ?
C4B O4B Zr2 118.3(12) . . ?
C4B O4B Zr1 113.2(11) . . ?
Zr2 O4B Zr1 111.8(7) . . ?
C5B O5B C5D 31.0(17) . . ?
C5B O5B Zr2 122.9(6) . . ?
C5D O5B Zr2 124.3(4) . . ?
C5B O5B Zr2 122.9(6) . 4 ?
C5D O5B Zr2 124.3(4) . 4 ?
Zr2 O5B Zr2 109.6(6) . 4 ?
C6B O6B Zr3 116.8(8) . 2 ?
C6B O6B Zr3 116.8(8) . . ?
Zr3 O6B Zr3 113.9(9) 2 . ?
C1C O1C Zr1 154.9(19) . . ?
C2C O2C Zr2 159.9(18) . . ?
C3C O3C Zr3 161.3(16) . . ?
C1D C1B O1B 58(3) . . ?
C3D C3B O3B 76(2) . . ?
C5D C5B O5B 78(4) . . ?
C1B C1D O1B 88(3) . . ?
C3B C3D O3B 70(2) . . ?
C5B C5D O5B 71(4) . . ?

loop_
_geom_bond_atom_site_label_1
_geom_bond_atom_site_label_2
_geom_bond_distance
_geom_bond_site_symmetry_2
_geom_bond_publ_flag
Zr1 O1C 1.90(2) . ?
Zr1 O4B 2.194(16) 4 ?
Zr1 O4B 2.194(16) . ?
Zr1 O1A 2.215(12) . ?
Zr1 O1B 2.222(12) . ?
Zr1 O1B 2.222(12) 3 ?
Zr1 O3A 2.31(2) 2 ?
Zr1 Zr1 3.573(6) 2 ?
Zr1 Zr1 3.573(6) 3 ?
Zr1 Zr2 3.574(3) 4 ?
Zr1 Zr2 3.574(3) . ?
Zr1 Zr4 3.593(6) . ?
Zr2 O2C 1.930(6) . ?
Zr2 O4B 2.123(17) . ?
Zr2 O3A 2.150(11) 2 ?
Zr2 O2B 2.152(11) . ?
Zr2 O5B 2.188(9) . ?
Zr2 O3B 2.204(17) . ?
Zr2 O2A 2.220(11) 2 ?
Zr2 Zr3 3.565(3) 2 ?
Zr2 Zr2 3.570(6) 6 ?
Zr2 Zr4 3.5739(8) . ?
Zr2 Zr2 3.577(6) 4 ?
Zr3 O3C 1.922(18) . ?
Zr3 O2A 2.09(2) . ?
Zr3 O6B 2.122(11) 3 ?
Zr3 O6B 2.122(11) . ?
Zr3 O3B 2.145(17) 3 ?
Zr3 O3B 2.145(17) 4 ?
Zr3 O4A 2.160(10) . ?
Zr3 Zr4 3.539(6) . ?
Zr3 Zr3 3.558(6) 2 ?
Zr3 Zr3 3.558(6) 3 ?
Zr3 Zr2 3.565(3) 3 ?
Zr3 Zr2 3.565(3) 4 ?
Zr4 O1A 2.13(3) . ?
Zr4 O3A 2.161(18) 3 ?
Zr4 O3A 2.161(18) 2 ?
Zr4 O3A 2.161(18) . ?
Zr4 O2A 2.206(18) 2 ?
Zr4 O2A 2.206(18) . ?
Zr4 O2A 2.206(18) 3 ?
Zr4 O4A 2.21(3) . ?
Zr4 Zr3 3.539(6) 2 ?
Zr4 Zr3 3.539(6) 3 ?
Zr4 Zr2 3.5739(8) 6 ?
O1A Zr1 2.215(12) 2 ?
O1A Zr1 2.215(12) 3 ?
O2A Zr2 2.220(11) 4 ?
O2A Zr2 2.220(11) 3 ?
O3A Zr2 2.150(11) 3 ?
O3A Zr2 2.150(11) 5 ?
O3A Zr1 2.31(2) 3 ?
O4A Zr3 2.160(10) 2 ?
O4A Zr3 2.160(10) 3 ?
O1B C1D 1.32(4) . ?
O1B C1B 1.55(3) . ?
O1B Zr1 2.222(12) 2 ?
O2B C2B 1.57(4) . ?
O2B Zr2 2.152(11) 6 ?
O3B C3B 1.45(3) . ?
O3B C3D 1.49(2) . ?
O3B Zr3 2.145(17) 2 ?
O4B C4B 1.68(3) . ?
O5B C5B 1.47(4) . ?
O5B C5D 1.53(3) . ?
O5B Zr2 2.188(9) 4 ?
O6B C6B 1.60(4) . ?
O6B Zr3 2.122(11) 2 ?
O1C C1C 1.52(2) . ?
O2C C2C 1.471(15) . ?
O3C C3C 1.45(3) . ?
C1B C1D 0.87(3) . ?
C3B C3D 0.86(2) . ?
C5B C5D 0.81(4) . ?
C1S C2S 1.20(10) . ?

loop_
_geom_torsion_atom_site_label_1
_geom_torsion_atom_site_label_2
_geom_torsion_atom_site_label_3
_geom_torsion_atom_site_label_4
_geom_torsion
_geom_torsion_site_symmetry_1
_geom_torsion_site_symmetry_2
_geom_torsion_site_symmetry_3
_geom_torsion_site_symmetry_4
_geom_torsion_publ_flag
O1C Zr1 Zr2 O2C -5.2(12) . . . . ?
O4B Zr1 Zr2 O2C -89.8(10) 4 . . . ?
O4B Zr1 Zr2 O2C 21.5(13) . . . . ?
O1A Zr1 Zr2 O2C 157.9(11) . . . . ?
O1B Zr1 Zr2 O2C 85.5(10) . . . . ?
O1B Zr1 Zr2 O2C -151.1(14) 3 . . . ?
O3A Zr1 Zr2 O2C -148.1(12) 2 . . . ?
Zr1 Zr1 Zr2 O2C 121.7(10) 2 . . . ?
Zr1 Zr1 Zr2 O2C 176.4(10) 3 . . . ?
Zr2 Zr1 Zr2 O2C -113.0(10) 4 . . . ?
Zr4 Zr1 Zr2 O2C 176.6(10) . . . . ?
O1C Zr1 Zr2 O4B -26.7(9) . . . . ?
O4B Zr1 Zr2 O4B -111.3(12) 4 . . . ?
O1A Zr1 Zr2 O4B 136.4(9) . . . . ?
O1B Zr1 Zr2 O4B 64.0(8) . . . . ?
O1B Zr1 Zr2 O4B -172.6(13) 3 . . . ?
O3A Zr1 Zr2 O4B -169.6(10) 2 . . . ?
Zr1 Zr1 Zr2 O4B 100.2(8) 2 . . . ?
Zr1 Zr1 Zr2 O4B 154.9(8) 3 . . . ?
Zr2 Zr1 Zr2 O4B -134.5(8) 4 . . . ?
Zr4 Zr1 Zr2 O4B 155.1(8) . . . . ?
O1C Zr1 Zr2 O3A 142.9(9) . . . 2 ?
O4B Zr1 Zr2 O3A 58.3(9) 4 . . 2 ?
O4B Zr1 Zr2 O3A 169.6(10) . . . 2 ?
O1A Zr1 Zr2 O3A -54.0(8) . . . 2 ?
O1B Zr1 Zr2 O3A -126.4(8) . . . 2 ?
O1B Zr1 Zr2 O3A -3.0(12) 3 . . 2 ?
Zr1 Zr1 Zr2 O3A -90.2(7) 2 . . 2 ?
Zr1 Zr1 Zr2 O3A -35.5(7) 3 . . 2 ?
Zr2 Zr1 Zr2 O3A 35.1(7) 4 . . 2 ?
Zr4 Zr1 Zr2 O3A -35.3(7) . . . 2 ?
O1C Zr1 Zr2 O2B -93.0(7) . . . . ?
O4B Zr1 Zr2 O2B -177.5(6) 4 . . . ?
O4B Zr1 Zr2 O2B -66.3(9) . . . . ?
O1A Zr1 Zr2 O2B 70.2(5) . . . . ?
O1B Zr1 Zr2 O2B -2.3(5) . . . . ?
O1B Zr1 Zr2 O2B 121.2(11) 3 . . . ?
O3A Zr1 Zr2 O2B 124.1(8) 2 . . . ?
Zr1 Zr1 Zr2 O2B 34.0(4) 2 . . . ?
Zr1 Zr1 Zr2 O2B 88.7(4) 3 . . . ?
Zr2 Zr1 Zr2 O2B 159.2(4) 4 . . . ?
Zr4 Zr1 Zr2 O2B 88.9(4) . . . . ?
O1C Zr1 Zr2 O5B 78.7(7) . . . . ?
O4B Zr1 Zr2 O5B -5.9(5) 4 . . . ?
O4B Zr1 Zr2 O5B 105.4(9) . . . . ?
O1A Zr1 Zr2 O5B -118.2(5) . . . . ?
O1B Zr1 Zr2 O5B 169.4(5) . . . . ?
O1B Zr1 Zr2 O5B -67.2(11) 3 . . . ?
O3A Zr1 Zr2 O5B -64.2(8) 2 . . . ?
Zr1 Zr1 Zr2 O5B -154.4(4) 2 . . . ?
Zr1 Zr1 Zr2 O5B -99.7(4) 3 . . . ?
Zr2 Zr1 Zr2 O5B -29.1(4) 4 . . . ?
Zr4 Zr1 Zr2 O5B -99.5(4) . . . . ?
O1C Zr1 Zr2 O3B 158.1(11) . . . . ?
O4B Zr1 Zr2 O3B 73.5(10) 4 . . . ?
O4B Zr1 Zr2 O3B -175.2(15) . . . . ?
O1A Zr1 Zr2 O3B -38.8(10) . . . . ?
O1B Zr1 Zr2 O3B -111.2(10) . . . . ?
O1B Zr1 Zr2 O3B 12.2(13) 3 . . . ?
O3A Zr1 Zr2 O3B 15.2(11) 2 . . . ?
Zr1 Zr1 Zr2 O3B -75.0(9) 2 . . . ?
Zr1 Zr1 Zr2 O3B -20.3(9) 3 . . . ?
Zr2 Zr1 Zr2 O3B 50.3(9) 4 . . . ?
Zr4 Zr1 Zr2 O3B -20.1(9) . . . . ?
O1C Zr1 Zr2 O2A -163.3(6) . . . 2 ?
O4B Zr1 Zr2 O2A 112.1(7) 4 . . 2 ?
O4B Zr1 Zr2 O2A -136.6(9) . . . 2 ?
O1A Zr1 Zr2 O2A -0.2(5) . . . 2 ?
O1B Zr1 Zr2 O2A -72.7(5) . . . 2 ?
O1B Zr1 Zr2 O2A 50.8(10) 3 . . 2 ?
O3A Zr1 Zr2 O2A 53.8(5) 2 . . 2 ?
Zr1 Zr1 Zr2 O2A -36.4(4) 2 . . 2 ?
Zr1 Zr1 Zr2 O2A 18.3(4) 3 . . 2 ?
Zr2 Zr1 Zr2 O2A 88.8(4) 4 . . 2 ?
Zr4 Zr1 Zr2 O2A 18.5(4) . . . 2 ?
O1C Zr1 Zr2 Zr3 178.3(5) . . . 2 ?
O4B Zr1 Zr2 Zr3 93.7(5) 4 . . 2 ?
O4B Zr1 Zr2 Zr3 -155.0(8) . . . 2 ?
O1A Zr1 Zr2 Zr3 -18.6(4) . . . 2 ?
O1B Zr1 Zr2 Zr3 -91.0(4) . . . 2 ?
O1B Zr1 Zr2 Zr3 32.4(10) 3 . . 2 ?
O3A Zr1 Zr2 Zr3 35.4(7) 2 . . 2 ?
Zr1 Zr1 Zr2 Zr3 -54.78(11) 2 . . 2 ?
Zr1 Zr1 Zr2 Zr3 -0.06(14) 3 . . 2 ?
Zr2 Zr1 Zr2 Zr3 70.48(13) 4 . . 2 ?
Zr4 Zr1 Zr2 Zr3 0.12(10) . . . 2 ?
O1C Zr1 Zr2 Zr2 -126.9(5) . . . 6 ?
O4B Zr1 Zr2 Zr2 148.5(5) 4 . . 6 ?
O4B Zr1 Zr2 Zr2 -100.2(8) . . . 6 ?
O1A Zr1 Zr2 Zr2 36.2(4) . . . 6 ?
O1B Zr1 Zr2 Zr2 -36.2(4) . . . 6 ?
O1B Zr1 Zr2 Zr2 87.2(9) 3 . . 6 ?
O3A Zr1 Zr2 Zr2 90.2(7) 2 . . 6 ?
Zr1 Zr1 Zr2 Zr2 0.0 2 . . 6 ?
Zr1 Zr1 Zr2 Zr2 54.72(4) 3 . . 6 ?
Zr2 Zr1 Zr2 Zr2 125.26(4) 4 . . 6 ?
Zr4 Zr1 Zr2 Zr2 54.90(5) . . . 6 ?
O1C Zr1 Zr2 Zr4 178.2(5) . . . . ?
O4B Zr1 Zr2 Zr4 93.6(5) 4 . . . ?
O4B Zr1 Zr2 Zr4 -155.1(8) . . . . ?
O1A Zr1 Zr2 Zr4 -18.7(4) . . . . ?
O1B Zr1 Zr2 Zr4 -91.1(4) . . . . ?
O1B Zr1 Zr2 Zr4 32.3(9) 3 . . . ?
O3A Zr1 Zr2 Zr4 35.3(7) 2 . . . ?
Zr1 Zr1 Zr2 Zr4 -54.90(5) 2 . . . ?
Zr1 Zr1 Zr2 Zr4 -0.18(7) 3 . . . ?
Zr2 Zr1 Zr2 Zr4 70.36(6) 4 . . . ?
O1C Zr1 Zr2 Zr2 107.8(5) . . . 4 ?
O4B Zr1 Zr2 Zr2 23.2(5) 4 . . 4 ?
O4B Zr1 Zr2 Zr2 134.5(8) . . . 4 ?
O1A Zr1 Zr2 Zr2 -89.1(4) . . . 4 ?
O1B Zr1 Zr2 Zr2 -161.5(4) . . . 4 ?
O1B Zr1 Zr2 Zr2 -38.1(9) 3 . . 4 ?
O3A Zr1 Zr2 Zr2 -35.1(7) 2 . . 4 ?
Zr1 Zr1 Zr2 Zr2 -125.26(4) 2 . . 4 ?
Zr1 Zr1 Zr2 Zr2 -70.54(3) 3 . . 4 ?
Zr4 Zr1 Zr2 Zr2 -70.36(6) . . . 4 ?
O3C Zr3 Zr4 O1A 180(100) . . . . ?
O2A Zr3 Zr4 O1A 0.000(1) . . . . ?
O6B Zr3 Zr4 O1A 136.2(6) 3 . . . ?
O6B Zr3 Zr4 O1A -136.2(6) . . . . ?
O3B Zr3 Zr4 O1A 45.0(5) 3 . . . ?
O3B Zr3 Zr4 O1A -45.0(5) 4 . . . ?
O4A Zr3 Zr4 O1A 180.0 . . . . ?
Zr3 Zr3 Zr4 O1A -144.66(3) 2 . . . ?
Zr3 Zr3 Zr4 O1A 144.66(3) 3 . . . ?
Zr2 Zr3 Zr4 O1A 35.16(7) 3 . . . ?
Zr2 Zr3 Zr4 O1A -35.16(7) 4 . . . ?
O3C Zr3 Zr4 O3A 0.0(4) . . . 3 ?
O2A Zr3 Zr4 O3A 180.000(2) . . . 3 ?
O6B Zr3 Zr4 O3A -43.8(6) 3 . . 3 ?
O6B Zr3 Zr4 O3A 43.8(6) . . . 3 ?
O3B Zr3 Zr4 O3A -135.0(5) 3 . . 3 ?
O3B Zr3 Zr4 O3A 135.0(5) 4 . . 3 ?
O4A Zr3 Zr4 O3A 0.000(1) . . . 3 ?
Zr3 Zr3 Zr4 O3A 35.34(3) 2 . . 3 ?
Zr3 Zr3 Zr4 O3A -35.34(3) 3 . . 3 ?
Zr2 Zr3 Zr4 O3A -144.84(7) 3 . . 3 ?
Zr2 Zr3 Zr4 O3A 144.84(7) 4 . . 3 ?
O3C Zr3 Zr4 O3A -124.0(5) . . . 2 ?
O2A Zr3 Zr4 O3A 56.0(3) . . . 2 ?
O6B Zr3 Zr4 O3A -167.8(7) 3 . . 2 ?
O6B Zr3 Zr4 O3A -80.2(7) . . . 2 ?
O3B Zr3 Zr4 O3A 101.0(6) 3 . . 2 ?
O3B Zr3 Zr4 O3A 11.0(5) 4 . . 2 ?
O4A Zr3 Zr4 O3A -124.0(3) . . . 2 ?
Zr3 Zr3 Zr4 O3A -88.7(3) 2 . . 2 ?
Zr3 Zr3 Zr4 O3A -159.3(3) 3 . . 2 ?
Zr2 Zr3 Zr4 O3A 91.2(3) 3 . . 2 ?
Zr2 Zr3 Zr4 O3A 20.8(3) 4 . . 2 ?
O3C Zr3 Zr4 O3A 124.0(5) . . . . ?
O2A Zr3 Zr4 O3A -56.0(3) . . . . ?
O6B Zr3 Zr4 O3A 80.2(7) 3 . . . ?
O6B Zr3 Zr4 O3A 167.8(7) . . . . ?
O3B Zr3 Zr4 O3A -11.0(5) 3 . . . ?
O3B Zr3 Zr4 O3A -101.0(6) 4 . . . ?
O4A Zr3 Zr4 O3A 124.0(3) . . . . ?
Zr3 Zr3 Zr4 O3A 159.3(3) 2 . . . ?
Zr3 Zr3 Zr4 O3A 88.7(3) 3 . . . ?
Zr2 Zr3 Zr4 O3A -20.8(3) 3 . . . ?
Zr2 Zr3 Zr4 O3A -91.2(3) 4 . . . ?
O3C Zr3 Zr4 O2A -54.0(5) . . . 2 ?
O2A Zr3 Zr4 O2A 126.0(3) . . . 2 ?
O6B Zr3 Zr4 O2A -97.7(7) 3 . . 2 ?
O6B Zr3 Zr4 O2A -10.2(7) . . . 2 ?
O3B Zr3 Zr4 O2A 171.1(6) 3 . . 2 ?
O3B Zr3 Zr4 O2A 81.0(5) 4 . . 2 ?
O4A Zr3 Zr4 O2A -54.0(3) . . . 2 ?
Zr3 Zr3 Zr4 O2A -18.6(3) 2 . . 2 ?
Zr3 Zr3 Zr4 O2A -89.3(3) 3 . . 2 ?
Zr2 Zr3 Zr4 O2A 161.2(3) 3 . . 2 ?
Zr2 Zr3 Zr4 O2A 90.9(3) 4 . . 2 ?
O3C Zr3 Zr4 O2A 180(100) . . . . ?
O6B Zr3 Zr4 O2A 136.2(6) 3 . . . ?
O6B Zr3 Zr4 O2A -136.2(6) . . . . ?
O3B Zr3 Zr4 O2A 45.0(5) 3 . . . ?
O3B Zr3 Zr4 O2A -45.0(5) 4 . . . ?
O4A Zr3 Zr4 O2A 180.000(1) . . . . ?
Zr3 Zr3 Zr4 O2A -144.66(3) 2 . . . ?
Zr3 Zr3 Zr4 O2A 144.66(3) 3 . . . ?
Zr2 Zr3 Zr4 O2A 35.16(7) 3 . . . ?
Zr2 Zr3 Zr4 O2A -35.16(7) 4 . . . ?
O3C Zr3 Zr4 O2A 54.0(5) . . . 3 ?
O2A Zr3 Zr4 O2A -126.0(3) . . . 3 ?
O6B Zr3 Zr4 O2A 10.2(7) 3 . . 3 ?
O6B Zr3 Zr4 O2A 97.7(7) . . . 3 ?
O3B Zr3 Zr4 O2A -81.0(5) 3 . . 3 ?
O3B Zr3 Zr4 O2A -171.1(6) 4 . . 3 ?
O4A Zr3 Zr4 O2A 54.0(3) . . . 3 ?
Zr3 Zr3 Zr4 O2A 89.3(3) 2 . . 3 ?
Zr3 Zr3 Zr4 O2A 18.6(3) 3 . . 3 ?
Zr2 Zr3 Zr4 O2A -90.9(3) 3 . . 3 ?
Zr2 Zr3 Zr4 O2A -161.2(3) 4 . . 3 ?
O3C Zr3 Zr4 O4A 0.0(4) . . . . ?
O2A Zr3 Zr4 O4A 180.000(1) . . . . ?
O6B Zr3 Zr4 O4A -43.8(6) 3 . . . ?
O6B Zr3 Zr4 O4A 43.8(6) . . . . ?
O3B Zr3 Zr4 O4A -135.0(5) 3 . . . ?
O3B Zr3 Zr4 O4A 135.0(5) 4 . . . ?
Zr3 Zr3 Zr4 O4A 35.34(3) 2 . . . ?
Zr3 Zr3 Zr4 O4A -35.34(3) 3 . . . ?
Zr2 Zr3 Zr4 O4A -144.84(7) 3 . . . ?
Zr2 Zr3 Zr4 O4A 144.84(7) 4 . . . ?
O3C Zr3 Zr4 Zr3 -35.3(4) . . . 2 ?
O2A Zr3 Zr4 Zr3 144.66(3) . . . 2 ?
O6B Zr3 Zr4 Zr3 -79.1(6) 3 . . 2 ?
O6B Zr3 Zr4 Zr3 8.4(6) . . . 2 ?
O3B Zr3 Zr4 Zr3 -170.3(5) 3 . . 2 ?
O3B Zr3 Zr4 Zr3 99.6(5) 4 . . 2 ?
O4A Zr3 Zr4 Zr3 -35.34(3) . . . 2 ?
Zr3 Zr3 Zr4 Zr3 -70.68(5) 3 . . 2 ?
Zr2 Zr3 Zr4 Zr3 179.82(7) 3 . . 2 ?
Zr2 Zr3 Zr4 Zr3 109.50(7) 4 . . 2 ?
O3C Zr3 Zr4 Zr3 35.3(4) . . . 3 ?
O2A Zr3 Zr4 Zr3 -144.66(3) . . . 3 ?
O6B Zr3 Zr4 Zr3 -8.4(6) 3 . . 3 ?
O6B Zr3 Zr4 Zr3 79.1(6) . . . 3 ?
O3B Zr3 Zr4 Zr3 -99.6(5) 3 . . 3 ?
O3B Zr3 Zr4 Zr3 170.3(5) 4 . . 3 ?
O4A Zr3 Zr4 Zr3 35.34(3) . . . 3 ?
Zr3 Zr3 Zr4 Zr3 70.68(5) 2 . . 3 ?
Zr2 Zr3 Zr4 Zr3 -109.50(7) 3 . . 3 ?
Zr2 Zr3 Zr4 Zr3 -179.82(7) 4 . . 3 ?
O3C Zr3 Zr4 Zr2 -35.5(4) . . . 6 ?
O2A Zr3 Zr4 Zr2 144.48(9) . . . 6 ?
O6B Zr3 Zr4 Zr2 -79.3(6) 3 . . 6 ?
O6B Zr3 Zr4 Zr2 8.3(6) . . . 6 ?
O3B Zr3 Zr4 Zr2 -170.5(5) 3 . . 6 ?
O3B Zr3 Zr4 Zr2 99.5(5) 4 . . 6 ?
O4A Zr3 Zr4 Zr2 -35.52(9) . . . 6 ?
Zr3 Zr3 Zr4 Zr2 -0.18(7) 2 . . 6 ?
Zr3 Zr3 Zr4 Zr2 -70.86(11) 3 . . 6 ?
Zr2 Zr3 Zr4 Zr2 179.64(15) 3 . . 6 ?
Zr2 Zr3 Zr4 Zr2 109.32(6) 4 . . 6 ?
O3A Zr4 O1A Zr1 0.0 3 . . 2 ?
O3A Zr4 O1A Zr1 120.0 2 . . 2 ?
O3A Zr4 O1A Zr1 -120.0 . . . 2 ?
O2A Zr4 O1A Zr1 60.0 2 . . 2 ?
O2A Zr4 O1A Zr1 180.0 . . . 2 ?
O2A Zr4 O1A Zr1 -60.0 3 . . 2 ?
O4A Zr4 O1A Zr1 0(100) . . . 2 ?
Zr3 Zr4 O1A Zr1 180.0 . . . 2 ?
Zr3 Zr4 O1A Zr1 60.0 2 . . 2 ?
Zr3 Zr4 O1A Zr1 -60.0 3 . . 2 ?
Zr2 Zr4 O1A Zr1 30.03(5) 6 . . 2 ?
O3A Zr4 O1A Zr1 -120.0 3 . . . ?
O3A Zr4 O1A Zr1 0.0 2 . . . ?
O3A Zr4 O1A Zr1 120.0 . . . . ?
O2A Zr4 O1A Zr1 -60.0 2 . . . ?
O2A Zr4 O1A Zr1 60.0 . . . . ?
O2A Zr4 O1A Zr1 180.0 3 . . . ?
O4A Zr4 O1A Zr1 0(100) . . . . ?
Zr3 Zr4 O1A Zr1 60.0 . . . . ?
Zr3 Zr4 O1A Zr1 -60.0 2 . . . ?
Zr3 Zr4 O1A Zr1 180.0 3 . . . ?
Zr2 Zr4 O1A Zr1 -89.97(5) 6 . . . ?
O3A Zr4 O1A Zr1 120.0 3 . . 3 ?
O3A Zr4 O1A Zr1 -120.0 2 . . 3 ?
O3A Zr4 O1A Zr1 0.0 . . . 3 ?
O2A Zr4 O1A Zr1 180.0 2 . . 3 ?
O2A Zr4 O1A Zr1 -60.0 . . . 3 ?
O2A Zr4 O1A Zr1 60.0 3 . . 3 ?
O4A Zr4 O1A Zr1 0(100) . . . 3 ?
Zr3 Zr4 O1A Zr1 -60.0 . . . 3 ?
Zr3 Zr4 O1A Zr1 180.0 2 . . 3 ?
Zr3 Zr4 O1A Zr1 60.0 3 . . 3 ?
Zr2 Zr4 O1A Zr1 150.03(5) 6 . . 3 ?
O1C Zr1 O1A Zr4 180.0 . . . . ?
O4B Zr1 O1A Zr4 -54.3(6) 4 . . . ?
O4B Zr1 O1A Zr4 54.3(6) . . . . ?
O1B Zr1 O1A Zr4 125.3(7) . . . . ?
O1B Zr1 O1A Zr4 -125.3(7) 3 . . . ?
O3A Zr1 O1A Zr4 0.0 2 . . . ?
Zr1 Zr1 O1A Zr4 122.2(9) 2 . . . ?
Zr1 Zr1 O1A Zr4 -122.2(9) 3 . . . ?
Zr2 Zr1 O1A Zr4 -30.04(6) 4 . . . ?
Zr2 Zr1 O1A Zr4 30.04(6) . . . . ?
O1C Zr1 O1A Zr1 57.8(9) . . . 2 ?
O4B Zr1 O1A Zr1 -176.5(7) 4 . . 2 ?
O4B Zr1 O1A Zr1 -68.0(13) . . . 2 ?
O1B Zr1 O1A Zr1 3.0(9) . . . 2 ?
O1B Zr1 O1A Zr1 112.5(12) 3 . . 2 ?
O3A Zr1 O1A Zr1 -122.2(9) 2 . . 2 ?
Zr1 Zr1 O1A Zr1 115.5(18) 3 . . 2 ?
Zr2 Zr1 O1A Zr1 -152.3(9) 4 . . 2 ?
Zr2 Zr1 O1A Zr1 -92.2(9) . . . 2 ?
Zr4 Zr1 O1A Zr1 -122.2(9) . . . 2 ?
O1C Zr1 O1A Zr1 -57.8(9) . . . 3 ?
O4B Zr1 O1A Zr1 68.0(13) 4 . . 3 ?
O4B Zr1 O1A Zr1 176.5(7) . . . 3 ?
O1B Zr1 O1A Zr1 -112.5(12) . . . 3 ?
O1B Zr1 O1A Zr1 -3.0(9) 3 . . 3 ?
O3A Zr1 O1A Zr1 122.2(9) 2 . . 3 ?
Zr1 Zr1 O1A Zr1 -115.5(18) 2 . . 3 ?
Zr2 Zr1 O1A Zr1 92.2(9) 4 . . 3 ?
Zr2 Zr1 O1A Zr1 152.3(9) . . . 3 ?
Zr4 Zr1 O1A Zr1 122.2(9) . . . 3 ?
O3C Zr3 O2A Zr4 180.000(2) . . . . ?
O6B Zr3 O2A Zr4 -50.6(7) 3 . . . ?
O6B Zr3 O2A Zr4 50.6(7) . . . . ?
O3B Zr3 O2A Zr4 -131.3(5) 3 . . . ?
O3B Zr3 O2A Zr4 131.3(5) 4 . . . ?
O4A Zr3 O2A Zr4 0.000(1) . . . . ?
Zr3 Zr3 O2A Zr4 30.000(1) 2 . . . ?
Zr3 Zr3 O2A Zr4 -30.000(1) 3 . . . ?
Zr2 Zr3 O2A Zr4 -120.1(6) 3 . . . ?
Zr2 Zr3 O2A Zr4 120.1(6) 4 . . . ?
O3C Zr3 O2A Zr2 59.9(6) . . . 4 ?
O6B Zr3 O2A Zr2 -170.7(8) 3 . . 4 ?
O6B Zr3 O2A Zr2 -69.5(10) . . . 4 ?
O3B Zr3 O2A Zr2 108.6(9) 3 . . 4 ?
O3B Zr3 O2A Zr2 11.2(7) 4 . . 4 ?
O4A Zr3 O2A Zr2 -120.1(6) . . . 4 ?
Zr4 Zr3 O2A Zr2 -120.1(6) . . . 4 ?
Zr3 Zr3 O2A Zr2 -90.1(6) 2 . . 4 ?
Zr3 Zr3 O2A Zr2 -150.1(6) 3 . . 4 ?
Zr2 Zr3 O2A Zr2 119.8(12) 3 . . 4 ?
O3C Zr3 O2A Zr2 -59.9(6) . . . 3 ?
O6B Zr3 O2A Zr2 69.5(10) 3 . . 3 ?
O6B Zr3 O2A Zr2 170.7(8) . . . 3 ?
O3B Zr3 O2A Zr2 -11.2(7) 3 . . 3 ?
O3B Zr3 O2A Zr2 -108.6(9) 4 . . 3 ?
O4A Zr3 O2A Zr2 120.1(6) . . . 3 ?
Zr4 Zr3 O2A Zr2 120.1(6) . . . 3 ?
Zr3 Zr3 O2A Zr2 150.1(6) 2 . . 3 ?
Zr3 Zr3 O2A Zr2 90.1(6) 3 . . 3 ?
Zr2 Zr3 O2A Zr2 -119.8(12) 4 . . 3 ?
O1A Zr4 O2A Zr3 180.0 . . . . ?
O3A Zr4 O2A Zr3 0.00(5) 3 . . . ?
O3A Zr4 O2A Zr3 -118.2(4) 2 . . . ?
O3A Zr4 O2A Zr3 118.2(4) . . . . ?
O2A Zr4 O2A Zr3 -58.1(7) 2 . . . ?
O2A Zr4 O2A Zr3 58.1(7) 3 . . . ?
O4A Zr4 O2A Zr3 0.0 . . . . ?
Zr3 Zr4 O2A Zr3 -30.19(7) 2 . . . ?
Zr3 Zr4 O2A Zr3 30.19(7) 3 . . . ?
Zr2 Zr4 O2A Zr3 -58.7(7) 6 . . . ?
O1A Zr4 O2A Zr2 -57.6(6) . . . 4 ?
O3A Zr4 O2A Zr2 122.4(7) 3 . . 4 ?
O3A Zr4 O2A Zr2 4.2(10) 2 . . 4 ?
O3A Zr4 O2A Zr2 -119.4(5) . . . 4 ?
O2A Zr4 O2A Zr2 64.3(13) 2 . . 4 ?
O2A Zr4 O2A Zr2 -179.46(16) 3 . . 4 ?
O4A Zr4 O2A Zr2 122.4(6) . . . 4 ?
Zr3 Zr4 O2A Zr2 122.4(6) . . . 4 ?
Zr3 Zr4 O2A Zr2 92.2(6) 2 . . 4 ?
Zr3 Zr4 O2A Zr2 152.6(7) 3 . . 4 ?
Zr2 Zr4 O2A Zr2 63.7(13) 6 . . 4 ?
O1A Zr4 O2A Zr2 57.6(6) . . . 3 ?
O3A Zr4 O2A Zr2 -122.4(6) 3 . . 3 ?
O3A Zr4 O2A Zr2 119.4(5) 2 . . 3 ?
O3A Zr4 O2A Zr2 -4.2(10) . . . 3 ?
O2A Zr4 O2A Zr2 179.46(16) 2 . . 3 ?
O2A Zr4 O2A Zr2 -64.3(13) 3 . . 3 ?
O4A Zr4 O2A Zr2 -122.4(6) . . . 3 ?
Zr3 Zr4 O2A Zr2 -122.4(6) . . . 3 ?
Zr3 Zr4 O2A Zr2 -152.6(7) 2 . . 3 ?
Zr3 Zr4 O2A Zr2 -92.2(6) 3 . . 3 ?
Zr2 Zr4 O2A Zr2 178.9(3) 6 . . 3 ?
O1A Zr4 O3A Zr2 -116.2(8) . . . 3 ?
O3A Zr4 O3A Zr2 -179.39(18) 3 . . 3 ?
O3A Zr4 O3A Zr2 -52.9(16) 2 . . 3 ?
O2A Zr4 O3A Zr2 63.8(8) 2 . . 3 ?
O2A Zr4 O3A Zr2 4.5(11) . . . 3 ?
O2A Zr4 O3A Zr2 123.2(6) 3 . . 3 ?
O4A Zr4 O3A Zr2 63.8(8) . . . 3 ?
Zr3 Zr4 O3A Zr2 33.6(8) . . . 3 ?
Zr3 Zr4 O3A Zr2 63.8(8) 2 . . 3 ?
Zr3 Zr4 O3A Zr2 94.0(8) 3 . . 3 ?
Zr2 Zr4 O3A Zr2 -178.8(4) 6 . . 3 ?
O1A Zr4 O3A Zr2 116.2(8) . . . 5 ?
O3A Zr4 O3A Zr2 52.9(16) 3 . . 5 ?
O3A Zr4 O3A Zr2 179.39(18) 2 . . 5 ?
O2A Zr4 O3A Zr2 -63.8(8) 2 . . 5 ?
O2A Zr4 O3A Zr2 -123.2(6) . . . 5 ?
O2A Zr4 O3A Zr2 -4.5(11) 3 . . 5 ?
O4A Zr4 O3A Zr2 -63.8(8) . . . 5 ?
Zr3 Zr4 O3A Zr2 -94.0(8) . . . 5 ?
Zr3 Zr4 O3A Zr2 -63.8(8) 2 . . 5 ?
Zr3 Zr4 O3A Zr2 -33.6(8) 3 . . 5 ?
Zr2 Zr4 O3A Zr2 53.6(16) 6 . . 5 ?
O1A Zr4 O3A Zr1 0.0 . . . 3 ?
O3A Zr4 O3A Zr1 -63.2(8) 3 . . 3 ?
O3A Zr4 O3A Zr1 63.2(8) 2 . . 3 ?
O2A Zr4 O3A Zr1 180(100) 2 . . 3 ?
O2A Zr4 O3A Zr1 120.7(4) . . . 3 ?
O2A Zr4 O3A Zr1 -120.7(4) 3 . . 3 ?
O4A Zr4 O3A Zr1 180.0 . . . 3 ?
Zr3 Zr4 O3A Zr1 149.79(7) . . . 3 ?
Zr3 Zr4 O3A Zr1 180.0 2 . . 3 ?
Zr3 Zr4 O3A Zr1 -149.79(7) 3 . . 3 ?
Zr2 Zr4 O3A Zr1 -62.6(8) 6 . . 3 ?
O3C Zr3 O4A Zr3 -61.8(10) . . . 2 ?
O2A Zr3 O4A Zr3 118.2(10) . . . 2 ?
O6B Zr3 O4A Zr3 -110.9(14) 3 . . 2 ?
O6B Zr3 O4A Zr3 -12.8(11) . . . 2 ?
O3B Zr3 O4A Zr3 171.8(7) 3 . . 2 ?
O3B Zr3 O4A Zr3 64.5(16) 4 . . 2 ?
Zr4 Zr3 O4A Zr3 118.2(10) . . . 2 ?
Zr3 Zr3 O4A Zr3 -124(2) 3 . . 2 ?
Zr2 Zr3 O4A Zr3 148.2(10) 3 . . 2 ?
Zr2 Zr3 O4A Zr3 88.1(10) 4 . . 2 ?
O3C Zr3 O4A Zr3 61.8(10) . . . 3 ?
O2A Zr3 O4A Zr3 -118.2(10) . . . 3 ?
O6B Zr3 O4A Zr3 12.8(11) 3 . . 3 ?
O6B Zr3 O4A Zr3 110.9(14) . . . 3 ?
O3B Zr3 O4A Zr3 -64.5(16) 3 . . 3 ?
O3B Zr3 O4A Zr3 -171.8(7) 4 . . 3 ?
Zr4 Zr3 O4A Zr3 -118.2(10) . . . 3 ?
Zr3 Zr3 O4A Zr3 124(2) 2 . . 3 ?
Zr2 Zr3 O4A Zr3 -88.1(10) 3 . . 3 ?
Zr2 Zr3 O4A Zr3 -148.2(10) 4 . . 3 ?
O3C Zr3 O4A Zr4 180.0 . . . . ?
O2A Zr3 O4A Zr4 0.0 . . . . ?
O6B Zr3 O4A Zr4 130.9(8) 3 . . . ?
O6B Zr3 O4A Zr4 -130.9(8) . . . . ?
O3B Zr3 O4A Zr4 53.7(7) 3 . . . ?
O3B Zr3 O4A Zr4 -53.7(7) 4 . . . ?
Zr3 Zr3 O4A Zr4 -118.2(10) 2 . . . ?
Zr3 Zr3 O4A Zr4 118.2(10) 3 . . . ?
Zr2 Zr3 O4A Zr4 30.06(6) 3 . . . ?
Zr2 Zr3 O4A Zr4 -30.06(6) 4 . . . ?
O1A Zr4 O4A Zr3 0(100) . . . 2 ?
O3A Zr4 O4A Zr3 60.0 3 . . 2 ?
O3A Zr4 O4A Zr3 -60.0 2 . . 2 ?
O3A Zr4 O4A Zr3 180.0 . . . 2 ?
O2A Zr4 O4A Zr3 0.0 2 . . 2 ?
O2A Zr4 O4A Zr3 -120.0 . . . 2 ?
O2A Zr4 O4A Zr3 120.0 3 . . 2 ?
Zr3 Zr4 O4A Zr3 -120.0 . . . 2 ?
Zr3 Zr4 O4A Zr3 120.0 3 . . 2 ?
Zr2 Zr4 O4A Zr3 29.97(5) 6 . . 2 ?
O1A Zr4 O4A Zr3 0(100) . . . . ?
O3A Zr4 O4A Zr3 180.0 3 . . . ?
O3A Zr4 O4A Zr3 60.0 2 . . . ?
O3A Zr4 O4A Zr3 -60.0 . . . . ?
O2A Zr4 O4A Zr3 120.0 2 . . . ?
O2A Zr4 O4A Zr3 0.0 . . . . ?
O2A Zr4 O4A Zr3 -120.0 3 . . . ?
Zr3 Zr4 O4A Zr3 120.0 2 . . . ?
Zr3 Zr4 O4A Zr3 -120.0 3 . . . ?
Zr2 Zr4 O4A Zr3 149.97(5) 6 . . . ?
O1A Zr4 O4A Zr3 0(100) . . . 3 ?
O3A Zr4 O4A Zr3 -60.0 3 . . 3 ?
O3A Zr4 O4A Zr3 180.0 2 . . 3 ?
O3A Zr4 O4A Zr3 60.0 . . . 3 ?
O2A Zr4 O4A Zr3 -120.0 2 . . 3 ?
O2A Zr4 O4A Zr3 120.0 . . . 3 ?
O2A Zr4 O4A Zr3 0.0 3 . . 3 ?
Zr3 Zr4 O4A Zr3 120.0 . . . 3 ?
Zr3 Zr4 O4A Zr3 -120.0 2 . . 3 ?
Zr2 Zr4 O4A Zr3 -90.03(5) 6 . . 3 ?
O1C Zr1 O1B C1D 14(3) . . . . ?
O4B Zr1 O1B C1D -16(10) 4 . . . ?
O4B Zr1 O1B C1D -74(3) . . . . ?
O1A Zr1 O1B C1D 169(3) . . . . ?
O1B Zr1 O1B C1D 102(3) 3 . . . ?
O3A Zr1 O1B C1D -134(3) 2 . . . ?
Zr1 Zr1 O1B C1D 172(3) 2 . . . ?
Zr1 Zr1 O1B C1D 136(3) 3 . . . ?
Zr2 Zr1 O1B C1D -136(2) 4 . . . ?
Zr2 Zr1 O1B C1D -104(3) . . . . ?
Zr4 Zr1 O1B C1D -164(3) . . . . ?
O1C Zr1 O1B C1B -24.6(14) . . . . ?
O4B Zr1 O1B C1B -55(9) 4 . . . ?
O4B Zr1 O1B C1B -112.3(14) . . . . ?
O1A Zr1 O1B C1B 130.6(16) . . . . ?
O1B Zr1 O1B C1B 63.5(15) 3 . . . ?
O3A Zr1 O1B C1B -173.0(13) 2 . . . ?
Zr1 Zr1 O1B C1B 133.6(19) 2 . . . ?
Zr1 Zr1 O1B C1B 97.5(13) 3 . . . ?
Zr2 Zr1 O1B C1B -174.9(10) 4 . . . ?
Zr2 Zr1 O1B C1B -142.5(13) . . . . ?
Zr4 Zr1 O1B C1B 157.5(13) . . . . ?
O1C Zr1 O1B Zr1 -158.3(11) . . . 2 ?
O4B Zr1 O1B Zr1 172(8) 4 . . 2 ?
O4B Zr1 O1B Zr1 114.1(10) . . . 2 ?
O1A Zr1 O1B Zr1 -3.0(9) . . . 2 ?
O1B Zr1 O1B Zr1 -70.1(12) 3 . . 2 ?
O3A Zr1 O1B Zr1 53.4(11) 2 . . 2 ?
Zr1 Zr1 O1B Zr1 -36.1(8) 3 . . 2 ?
Zr2 Zr1 O1B Zr1 51.5(15) 4 . . 2 ?
Zr2 Zr1 O1B Zr1 83.9(8) . . . 2 ?
Zr4 Zr1 O1B Zr1 23.9(8) . . . 2 ?
O2C Zr2 O2B C2B -39(2) . . . . ?
O4B Zr2 O2B C2B 51(2) . . . . ?
O3A Zr2 O2B C2B 117(2) 2 . . . ?
O5B Zr2 O2B C2B 34(3) . . . . ?
O3B Zr2 O2B C2B -123(2) . . . . ?
O2A Zr2 O2B C2B 175(2) 2 . . . ?
Zr3 Zr2 O2B C2B -157(2) 2 . . . ?
Zr2 Zr2 O2B C2B 173(2) 6 . . . ?
Zr4 Zr2 O2B C2B 144.1(19) . . . . ?
Zr1 Zr2 O2B C2B 83.7(19) . . . . ?
Zr2 Zr2 O2B C2B 115.9(19) 4 . . . ?
O2C Zr2 O2B Zr2 148.9(8) . . . 6 ?
O4B Zr2 O2B Zr2 -121.1(8) . . . 6 ?
O3A Zr2 O2B Zr2 -55.5(11) 2 . . 6 ?
O5B Zr2 O2B Zr2 -138.5(15) . . . 6 ?
O3B Zr2 O2B Zr2 64.0(8) . . . 6 ?
O2A Zr2 O2B Zr2 2.7(8) 2 . . 6 ?
Zr3 Zr2 O2B Zr2 30.9(6) 2 . . 6 ?
Zr4 Zr2 O2B Zr2 -28.5(7) . . . 6 ?
Zr1 Zr2 O2B Zr2 -88.8(6) . . . 6 ?
Zr2 Zr2 O2B Zr2 -56.7(11) 4 . . 6 ?
O2C Zr2 O3B C3B 12.5(19) . . . . ?
O4B Zr2 O3B C3B 51(6) . . . . ?
O3A Zr2 O3B C3B -143.1(18) 2 . . . ?
O2B Zr2 O3B C3B 99.5(18) . . . . ?
O5B Zr2 O3B C3B -76.4(18) . . . . ?
O2A Zr2 O3B C3B 163.8(19) 2 . . . ?
Zr3 Zr2 O3B C3B 175(2) 2 . . . ?
Zr2 Zr2 O3B C3B 129.9(18) 6 . . . ?
Zr4 Zr2 O3B C3B -170.7(18) . . . . ?
Zr1 Zr2 O3B C3B -153.4(15) . . . . ?
Zr2 Zr2 O3B C3B -110.8(17) 4 . . . ?
O2C Zr2 O3B C3D 51.2(15) . . . . ?
O4B Zr2 O3B C3D 89(6) . . . . ?
O3A Zr2 O3B C3D -104.4(14) 2 . . . ?
O2B Zr2 O3B C3D 138.2(13) . . . . ?
O5B Zr2 O3B C3D -37.7(13) . . . . ?
O2A Zr2 O3B C3D -157.5(15) 2 . . . ?
Zr3 Zr2 O3B C3D -146.7(17) 2 . . . ?
Zr2 Zr2 O3B C3D 168.6(13) 6 . . . ?
Zr4 Zr2 O3B C3D -132.1(13) . . . . ?
Zr1 Zr2 O3B C3D -114.7(13) . . . . ?
Zr2 Zr2 O3B C3D -72.1(13) 4 . . . ?
O2C Zr2 O3B Zr3 -162.0(11) . . . 2 ?
O4B Zr2 O3B Zr3 -124(5) . . . 2 ?
O3A Zr2 O3B Zr3 42.3(9) 2 . . 2 ?
O2B Zr2 O3B Zr3 -75.1(8) . . . 2 ?
O5B Zr2 O3B Zr3 109.0(7) . . . 2 ?
O2A Zr2 O3B Zr3 -10.8(6) 2 . . 2 ?
Zr2 Zr2 O3B Zr3 -44.7(6) 6 . . 2 ?
Zr4 Zr2 O3B Zr3 14.7(7) . . . 2 ?
Zr1 Zr2 O3B Zr3 32.1(14) . . . 2 ?
Zr2 Zr2 O3B Zr3 74.6(7) 4 . . 2 ?
O2C Zr2 O4B C4B -27.8(14) . . . . ?
O3A Zr2 O4B C4B 127.4(13) 2 . . . ?
O2B Zr2 O4B C4B -115.5(13) . . . . ?
O5B Zr2 O4B C4B 61.3(12) . . . . ?
O3B Zr2 O4B C4B -66(6) . . . . ?
O2A Zr2 O4B C4B -176.0(11) 2 . . . ?
Zr3 Zr2 O4B C4B 179.5(9) 2 . . . ?
Zr2 Zr2 O4B C4B -144.2(11) 6 . . . ?
Zr4 Zr2 O4B C4B 155.7(12) . . . . ?
Zr1 Zr2 O4B C4B 134.2(16) . . . . ?
Zr2 Zr2 O4B C4B 96.0(12) 4 . . . ?
O2C Zr2 O4B Zr1 -162.0(11) . . . . ?
O3A Zr2 O4B Zr1 -6.7(6) 2 . . . ?
O2B Zr2 O4B Zr1 110.3(9) . . . . ?
O5B Zr2 O4B Zr1 -72.9(8) . . . . ?
O3B Zr2 O4B Zr1 160(5) . . . . ?
O2A Zr2 O4B Zr1 49.8(9) 2 . . . ?
Zr3 Zr2 O4B Zr1 45.3(12) 2 . . . ?
Zr2 Zr2 O4B Zr1 81.6(6) 6 . . . ?
Zr4 Zr2 O4B Zr1 21.5(7) . . . . ?
Zr2 Zr2 O4B Zr1 -38.2(6) 4 . . . ?
O1C Zr1 O4B C4B 20.0(13) . . . . ?
O4B Zr1 O4B C4B -67.1(13) 4 . . . ?
O1A Zr1 O4B C4B 175.4(12) . . . . ?
O1B Zr1 O4B C4B 108.9(13) . . . . ?
O1B Zr1 O4B C4B -10(9) 3 . . . ?
O3A Zr1 O4B C4B -130.1(13) 2 . . . ?
Zr1 Zr1 O4B C4B 142.0(11) 2 . . . ?
Zr1 Zr1 O4B C4B 179.3(8) 3 . . . ?
Zr2 Zr1 O4B C4B -98.3(11) 4 . . . ?
Zr2 Zr1 O4B C4B -136.6(15) . . . . ?
Zr4 Zr1 O4B C4B -157.9(11) . . . . ?
O1C Zr1 O4B Zr2 156.6(9) . . . . ?
O4B Zr1 O4B Zr2 69.5(10) 4 . . . ?
O1A Zr1 O4B Zr2 -48.0(11) . . . . ?
O1B Zr1 O4B Zr2 -114.5(8) . . . . ?
O1B Zr1 O4B Zr2 126(9) 3 . . . ?
O3A Zr1 O4B Zr2 6.4(6) 2 . . . ?
Zr1 Zr1 O4B Zr2 -81.4(7) 2 . . . ?
Zr1 Zr1 O4B Zr2 -44.1(12) 3 . . . ?
Zr2 Zr1 O4B Zr2 38.3(6) 4 . . . ?
Zr4 Zr1 O4B Zr2 -21.3(7) . . . . ?
O2C Zr2 O5B C5B -33(3) . . . . ?
O4B Zr2 O5B C5B -123(2) . . . . ?
O3A Zr2 O5B C5B 167(3) 2 . . . ?
O2B Zr2 O5B C5B -106(3) . . . . ?
O3B Zr2 O5B C5B 52(2) . . . . ?
O2A Zr2 O5B C5B 116(2) 2 . . . ?
Zr3 Zr2 O5B C5B 85(2) 2 . . . ?
Zr2 Zr2 O5B C5B 130(2) 6 . . . ?
Zr4 Zr2 O5B C5B 145(2) . . . . ?
Zr1 Zr2 O5B C5B -156(2) . . . . ?
Zr2 Zr2 O5B C5B 157(3) 4 . . . ?
O2C Zr2 O5B C5D 4.1(17) . . . . ?
O4B Zr2 O5B C5D -85.4(16) . . . . ?
O3A Zr2 O5B C5D -155.8(17) 2 . . . ?
O2B Zr2 O5B C5D -68(3) . . . . ?
O3B Zr2 O5B C5D 89.3(17) . . . . ?
O2A Zr2 O5B C5D 153.5(15) 2 . . . ?
Zr3 Zr2 O5B C5D 122.4(16) 2 . . . ?
Zr2 Zr2 O5B C5D 167.1(12) 6 . . . ?
Zr4 Zr2 O5B C5D -178.0(16) . . . . ?
Zr1 Zr2 O5B C5D -118.7(16) . . . . ?
Zr2 Zr2 O5B C5D -166(2) 4 . . . ?
O2C Zr2 O5B Zr2 169.8(7) . . . 4 ?
O4B Zr2 O5B Zr2 80.4(7) . . . 4 ?
O3A Zr2 O5B Zr2 10.0(8) 2 . . 4 ?
O2B Zr2 O5B Zr2 97.3(19) . . . 4 ?
O3B Zr2 O5B Zr2 -105.0(7) . . . 4 ?
O2A Zr2 O5B Zr2 -40.8(10) 2 . . 4 ?
Zr3 Zr2 O5B Zr2 -71.9(6) 2 . . 4 ?
Zr2 Zr2 O5B Zr2 -27.2(13) 6 . . 4 ?
Zr4 Zr2 O5B Zr2 -12.3(6) . . . 4 ?
Zr1 Zr2 O5B Zr2 47.0(5) . . . 4 ?
O3C Zr3 O6B C6B -53.9(16) . . . . ?
O2A Zr3 O6B C6B 100.9(17) . . . . ?
O6B Zr3 O6B C6B -140.6(15) 3 . . . ?
O3B Zr3 O6B C6B -63(7) 3 . . . ?
O3B Zr3 O6B C6B 33.0(17) 4 . . . ?
O4A Zr3 O6B C6B 154(2) . . . . ?
Zr4 Zr3 O6B C6B 127.6(17) . . . . ?
Zr3 Zr3 O6B C6B 141(2) 2 . . . ?
Zr3 Zr3 O6B C6B -173.3(17) 3 . . . ?
Zr2 Zr3 O6B C6B 112.0(15) 3 . . . ?
Zr2 Zr3 O6B C6B 67.4(17) 4 . . . ?
O3C Zr3 O6B Zr3 165.0(12) . . . 2 ?
O2A Zr3 O6B Zr3 -40.2(13) . . . 2 ?
O6B Zr3 O6B Zr3 78.3(13) 3 . . 2 ?
O3B Zr3 O6B Zr3 156(6) 3 . . 2 ?
O3B Zr3 O6B Zr3 -108.1(11) 4 . . 2 ?
O4A Zr3 O6B Zr3 13.3(10) . . . 2 ?
Zr4 Zr3 O6B Zr3 -13.4(10) . . . 2 ?
Zr3 Zr3 O6B Zr3 45.7(9) 3 . . 2 ?
Zr2 Zr3 O6B Zr3 -29(2) 3 . . 2 ?
Zr2 Zr3 O6B Zr3 -73.7(10) 4 . . 2 ?
O4B Zr1 O1C C1C -131.1(4) 4 . . . ?
O4B Zr1 O1C C1C 131.1(4) . . . . ?
O1A Zr1 O1C C1C 0.000(6) . . . . ?
O1B Zr1 O1C C1C 51.2(6) . . . . ?
O1B Zr1 O1C C1C -51.2(6) 3 . . . ?
O3A Zr1 O1C C1C 180.000(5) 2 . . . ?
Zr1 Zr1 O1C C1C 36.2(3) 2 . . . ?
Zr1 Zr1 O1C C1C -36.2(3) 3 . . . ?
Zr2 Zr1 O1C C1C -145.5(3) 4 . . . ?
Zr2 Zr1 O1C C1C 145.5(3) . . . . ?
Zr4 Zr1 O1C C1C 180(100) . . . . ?
O4B Zr2 O2C C2C 60(5) . . . . ?
O3A Zr2 O2C C2C 7(6) 2 . . . ?
O2B Zr2 O2C C2C 138(5) . . . . ?
O5B Zr2 O2C C2C -32(5) . . . . ?
O3B Zr2 O2C C2C -124(5) . . . . ?
O2A Zr2 O2C C2C -167(4) 2 . . . ?
Zr3 Zr2 O2C C2C -135(5) 2 . . . ?
Zr2 Zr2 O2C C2C 156(5) 6 . . . ?
Zr4 Zr2 O2C C2C 180(100) . . . . ?
Zr1 Zr2 O2C C2C 48(5) . . . . ?
Zr2 Zr2 O2C C2C -25(5) 4 . . . ?
O2A Zr3 O3C C3C 0.00(3) . . . . ?
O6B Zr3 O3C C3C -136.2(6) 3 . . . ?
O6B Zr3 O3C C3C 136.2(6) . . . . ?
O3B Zr3 O3C C3C -44.9(5) 3 . . . ?
O3B Zr3 O3C C3C 44.9(5) 4 . . . ?
O4A Zr3 O3C C3C 180.00(3) . . . . ?
Zr4 Zr3 O3C C3C 180(100) . . . . ?
Zr3 Zr3 O3C C3C 145.38(16) 2 . . . ?
Zr3 Zr3 O3C C3C -145.4(2) 3 . . . ?
Zr2 Zr3 O3C C3C -35.9(3) 3 . . . ?
Zr2 Zr3 O3C C3C 35.9(2) 4 . . . ?
Zr1 O1B C1B C1D 115.5(10) . . . . ?
Zr1 O1B C1B C1D -115.5(10) 2 . . . ?
Zr3 O3B C3B C3D -94(3) 2 . . . ?
Zr2 O3B C3B C3D 92(2) . . . . ?
Zr2 O5B C5B C5D 103.1(15) . . . . ?
Zr2 O5B C5B C5D -103.1(15) 4 . . . ?
Zr1 O1B C1D C1B -85.5(19) . . . . ?
Zr1 O1B C1D C1B 85.5(19) 2 . . . ?
Zr3 O3B C3D C3B 111(2) 2 . . . ?
Zr2 O3B C3D C3B -107(2) . . . . ?
Zr2 O5B C5D C5B -98.2(11) . . . . ?
Zr2 O5B C5D C5B 98.2(11) 4 . . . ?
